data_4342162
loop_
_publ_author_name
'Vieira, Bruno J. C.'
'Dias, Jo\~ao C'
'Santos, Isabel C.'
'Pereira, Laura C. J.'
'da Gama, Vasco'
'Waerenborgh, Jo\~ao C'

_publ_section_title
;
 Thermal Hysteresis in a Spin-Crossover Fe(III) Quinolylsalicylaldimine
 Complex, Fe(III)(5-Br-qsal)2Ni(dmit)2&#x00B7;solv: Solvent Effects.
;
_journal_issue 4
_journal_name_full 'Inorganic chemistry'
_journal_page_first 1354
_journal_page_last 1362
_journal_paper_doi 10.1021/ic502278d
_journal_volume 54
_journal_year 2015
_chemical_formula_moiety 'C32 H20 Br2 Fe N4 O2, C6 Ni S10, C H2 Cl2'
_chemical_formula_sum 'C39 H22 Br2 Cl2 Fe N4 Ni O2 S10'
_chemical_formula_weight 1244.49
_chemical_name_systematic
;
 ?
;
_space_group_IT_number 15
_symmetry_cell_setting monoclinic
_symmetry_space_group_name_Hall '-C 2yc'
_symmetry_space_group_name_H-M 'C 1 2/c 1'
_atom_sites_solution_hydrogens geom
_atom_sites_solution_primary direct
_atom_sites_solution_secondary difmap
_audit_creation_method SHELXL-97
_cell_angle_alpha 90.00
_cell_angle_beta 109.015(2)
_cell_angle_gamma 90.00
_cell_formula_units_Z 8
_cell_length_a 23.4144(11)
_cell_length_b 12.8049(6)
_cell_length_c 30.6897(15)
_cell_measurement_temperature 150(2)
_cell_volume 8699.3(7)
_computing_cell_refinement 'Bruker SMART, (Bruker, 2004)'
_computing_data_collection 'Bruker SMART, (Bruker, 2004)'
_computing_data_reduction 'Bruker SAINT, (Bruker, 2004)'
_computing_molecular_graphics ORTEP3(Farrugia,1997)
_computing_publication_material 'WinGX (Farrugia, 1999)'
_computing_structure_refinement 'SHELXL-97 (Sheldrick, 2008)'
_computing_structure_solution 'SIR97 (Altomare, 1999)'
_diffrn_ambient_temperature 150(2)
_diffrn_measured_fraction_theta_full 0.996
_diffrn_measured_fraction_theta_max 0.996
_diffrn_measurement_device_type 'Bruker APEX-II CCD'
_diffrn_measurement_method '\f and \w scans'
_diffrn_radiation_monochromator graphite
_diffrn_radiation_source 'fine-focus sealed tube'
_diffrn_radiation_type MoK\a
_diffrn_radiation_wavelength 0.71073
_diffrn_reflns_av_R_equivalents 0.0685
_diffrn_reflns_av_sigmaI/netI 0.0754
_diffrn_reflns_limit_h_max 23
_diffrn_reflns_limit_h_min -28
_diffrn_reflns_limit_k_max 15
_diffrn_reflns_limit_k_min -15
_diffrn_reflns_limit_l_max 37
_diffrn_reflns_limit_l_min -37
_diffrn_reflns_number 31846
_diffrn_reflns_theta_full 25.68
_diffrn_reflns_theta_max 25.68
_diffrn_reflns_theta_min 2.65
_exptl_absorpt_coefficient_mu 3.250
_exptl_absorpt_correction_T_max 0.7810
_exptl_absorpt_correction_T_min 0.5626
_exptl_absorpt_correction_type multi-scan
_exptl_absorpt_process_details '(SADABS; Sheldrick, 2004)'
_exptl_crystal_colour black
_exptl_crystal_density_diffrn 1.900
_exptl_crystal_density_method 'not measured'
_exptl_crystal_description prism
_exptl_crystal_F_000 4944
_exptl_crystal_size_max 0.20
_exptl_crystal_size_mid 0.10
_exptl_crystal_size_min 0.08
_refine_diff_density_max 1.784
_refine_diff_density_min -1.196
_refine_diff_density_rms 0.119
_refine_ls_extinction_method none
_refine_ls_goodness_of_fit_ref 1.049
_refine_ls_hydrogen_treatment constr
_refine_ls_matrix_type full
_refine_ls_number_parameters 551
_refine_ls_number_reflns 8241
_refine_ls_number_restraints 0
_refine_ls_restrained_S_all 1.049
_refine_ls_R_factor_all 0.1084
_refine_ls_R_factor_gt 0.0589
_refine_ls_shift/su_max 0.001
_refine_ls_shift/su_mean 0.000
_refine_ls_structure_factor_coef Fsqd
_refine_ls_weighting_details 'calc w=1/[\s^2^(Fo^2^)+(0.0745P)^2^+0.0000P] where P=(Fo^2^+2Fc^2^)/3'
_refine_ls_weighting_scheme calc
_refine_ls_wR_factor_gt 0.1361
_refine_ls_wR_factor_ref 0.1495
_reflns_number_gt 5210
_reflns_number_total 8241
_reflns_threshold_expression >2sigma(I)
_cod_data_source_file ic502278d_si_002.cif
_cod_data_source_block shelx
_cod_depositor_comments 'Adding full bibliography for 4342161--4342164.cif.'
_cod_original_sg_symbol_H-M 'C 2/c'
_cod_database_code 4342162

loop_
_symmetry_equiv_pos_as_xyz
'x, y, z'
'-x, y, -z+1/2'
'x+1/2, y+1/2, z'
'-x+1/2, y+1/2, -z+1/2'
'-x, -y, -z'
'x, -y, z-1/2'
'-x+1/2, -y+1/2, -z'
'x+1/2, -y+1/2, z-1/2'

loop_
_atom_site_label
_atom_site_type_symbol
_atom_site_fract_x
_atom_site_fract_y
_atom_site_fract_z
_atom_site_U_iso_or_equiv
_atom_site_adp_type
_atom_site_occupancy
_atom_site_symmetry_multiplicity
_atom_site_calc_flag
_atom_site_refinement_flags
Fe1 Fe 0.16143(4) 0.42570(6) 0.03632(3) 0.0230(2) Uani 1 1 d .
Ni1 Ni 0.25122(4) 0.74531(7) 0.18856(3) 0.0446(3) Uani 1 1 d .
Br1 Br 0.13463(3) -0.14433(5) 0.00018(2) 0.0455(2) Uani 1 1 d .
Br2 Br 0.02151(3) 0.69933(6) -0.18405(2) 0.0511(2) Uani 1 1 d .
S1 S 0.15619(8) 0.74405(14) 0.14961(6) 0.0491(5) Uani 1 1 d .
S2 S 0.25751(9) 0.91284(14) 0.18707(7) 0.0563(6) Uani 1 1 d .
S3 S 0.06916(10) 0.92096(14) 0.10944(7) 0.0548(5) Uani 1 1 d .
S4 S 0.16133(10) 1.07778(15) 0.14515(8) 0.0622(6) Uani 1 1 d .
S5 S 0.03525(12) 1.14521(16) 0.09642(8) 0.0720(7) Uani 1 1 d .
S6 S 0.24348(8) 0.57841(14) 0.19271(7) 0.0507(5) Uani 1 1 d .
S7 S 0.34707(9) 0.74371(16) 0.22425(7) 0.0564(6) Uani 1 1 d .
S8 S 0.33725(8) 0.41232(16) 0.23527(7) 0.0542(5) Uani 1 1 d .
S9 S 0.43241(9) 0.5647(2) 0.26655(8) 0.0718(7) Uani 1 1 d .
S10 S 0.46184(10) 0.3409(2) 0.28847(8) 0.0790(8) Uani 1 1 d .
O1 O 0.10322(18) 0.3203(3) 0.01405(13) 0.0301(10) Uani 1 1 d .
O2 O 0.17208(17) 0.4477(3) -0.02117(13) 0.0294(9) Uani 1 1 d .
N1 N 0.2298(2) 0.3300(3) 0.05220(15) 0.0253(11) Uani 1 1 d .
N2 N 0.2254(2) 0.5311(3) 0.06366(15) 0.0262(11) Uani 1 1 d .
N3 N 0.0949(2) 0.5264(3) 0.02484(15) 0.0234(11) Uani 1 1 d .
N4 N 0.1501(2) 0.4130(3) 0.09740(15) 0.0257(11) Uani 1 1 d .
C1 C 0.1132(3) 0.2197(4) 0.01096(19) 0.0265(13) Uani 1 1 d .
C2 C 0.0638(3) 0.1528(4) -0.0068(2) 0.0314(14) Uani 1 1 d .
H2 H 0.0244 0.1822 -0.0166 0.038 Uiso 1 1 calc R
C3 C 0.0695(3) 0.0480(4) -0.0106(2) 0.0331(15) Uani 1 1 d .
H3 H 0.0347 0.0055 -0.0229 0.040 Uiso 1 1 calc R
C4 C 0.1270(3) 0.0033(5) 0.0038(2) 0.0334(15) Uani 1 1 d .
C5 C 0.1773(3) 0.0635(4) 0.0199(2) 0.0333(15) Uani 1 1 d .
H5 H 0.2162 0.0324 0.0281 0.040 Uiso 1 1 calc R
C6 C 0.1715(3) 0.1732(4) 0.0244(2) 0.0269(13) Uani 1 1 d .
C7 C 0.2266(3) 0.2306(4) 0.04377(19) 0.0273(13) Uani 1 1 d .
H7 H 0.2635 0.1930 0.0509 0.033 Uiso 1 1 calc R
C8 C 0.2864(3) 0.3779(4) 0.07509(18) 0.0248(13) Uani 1 1 d .
C9 C 0.3415(3) 0.3308(5) 0.0918(2) 0.0395(16) Uani 1 1 d .
H9 H 0.3453 0.2576 0.0885 0.047 Uiso 1 1 calc R
C10 C 0.3930(3) 0.3924(6) 0.1143(2) 0.0461(18) Uani 1 1 d .
H10 H 0.4314 0.3592 0.1256 0.055 Uiso 1 1 calc R
C11 C 0.3897(3) 0.4956(6) 0.1203(2) 0.0458(18) Uani 1 1 d .
H11 H 0.4250 0.5339 0.1365 0.055 Uiso 1 1 calc R
C12 C 0.3338(3) 0.5472(5) 0.1027(2) 0.0319(15) Uani 1 1 d .
C13 C 0.2824(3) 0.4872(5) 0.0808(2) 0.0293(14) Uani 1 1 d .
C14 C 0.3252(3) 0.6572(5) 0.1046(2) 0.0419(17) Uani 1 1 d .
H14 H 0.3589 0.7013 0.1183 0.050 Uiso 1 1 calc R
C15 C 0.2692(3) 0.6991(5) 0.0870(2) 0.0371(16) Uani 1 1 d .
H15 H 0.2635 0.7724 0.0880 0.045 Uiso 1 1 calc R
C16 C 0.2197(3) 0.6328(4) 0.06727(19) 0.0302(14) Uani 1 1 d .
H16 H 0.1805 0.6626 0.0560 0.036 Uiso 1 1 calc R
C17 C 0.1387(3) 0.5084(4) -0.0551(2) 0.0277(13) Uani 1 1 d .
C18 C 0.1525(3) 0.5113(5) -0.0966(2) 0.0373(16) Uani 1 1 d .
H18 H 0.1863 0.4729 -0.0986 0.045 Uiso 1 1 calc R
C19 C 0.1188(3) 0.5674(5) -0.1338(2) 0.0379(16) Uani 1 1 d .
H19 H 0.1286 0.5665 -0.1615 0.045 Uiso 1 1 calc R
C20 C 0.0706(3) 0.6252(5) -0.1311(2) 0.0339(15) Uani 1 1 d .
C21 C 0.0560(3) 0.6274(4) -0.0914(2) 0.0314(14) Uani 1 1 d .
H21 H 0.0228 0.6683 -0.0899 0.038 Uiso 1 1 calc R
C22 C 0.0894(3) 0.5700(4) -0.0532(2) 0.0273(13) Uani 1 1 d .
C23 C 0.0710(3) 0.5757(4) -0.0136(2) 0.0278(14) Uani 1 1 d .
H23 H 0.0377 0.6201 -0.0155 0.033 Uiso 1 1 calc R
C24 C 0.0743(2) 0.5390(4) 0.0631(2) 0.0249(13) Uani 1 1 d .
C25 C 0.0284(3) 0.6049(4) 0.0657(2) 0.0300(14) Uani 1 1 d .
H25 H 0.0069 0.6470 0.0401 0.036 Uiso 1 1 calc R
C26 C 0.0141(3) 0.6085(5) 0.1071(2) 0.0347(15) Uani 1 1 d .
H26 H -0.0165 0.6552 0.1092 0.042 Uiso 1 1 calc R
C27 C 0.0427(3) 0.5471(5) 0.1440(2) 0.0350(15) Uani 1 1 d .
H27 H 0.0316 0.5503 0.1711 0.042 Uiso 1 1 calc R
C28 C 0.0884(3) 0.4797(4) 0.1419(2) 0.0287(14) Uani 1 1 d .
C29 C 0.1042(2) 0.4772(4) 0.1015(2) 0.0256(13) Uani 1 1 d .
C30 C 0.1199(3) 0.4100(4) 0.1778(2) 0.0325(15) Uani 1 1 d .
H30 H 0.1103 0.4077 0.2056 0.039 Uiso 1 1 calc R
C31 C 0.1639(3) 0.3467(4) 0.1725(2) 0.0291(14) Uani 1 1 d .
H31 H 0.1848 0.3001 0.1965 0.035 Uiso 1 1 calc R
C32 C 0.1786(3) 0.3501(4) 0.13157(19) 0.0267(13) Uani 1 1 d .
H32 H 0.2097 0.3061 0.1285 0.032 Uiso 1 1 calc R
C33 C 0.1410(3) 0.8742(5) 0.1393(2) 0.0432(17) Uani 1 1 d .
C34 C 0.1850(3) 0.9488(5) 0.1560(2) 0.0470(19) Uani 1 1 d .
C35 C 0.0853(4) 1.0531(5) 0.1161(2) 0.053(2) Uani 1 1 d .
C36 C 0.3173(3) 0.5400(6) 0.2228(2) 0.0458(18) Uani 1 1 d .
C37 C 0.3614(3) 0.6133(6) 0.2364(2) 0.0491(19) Uani 1 1 d .
C38 C 0.4138(3) 0.4348(7) 0.2653(3) 0.064(3) Uani 1 1 d .
C39 C 0.1372(4) 0.6213(8) 0.2643(3) 0.075(3) Uani 1 1 d .
H39A H 0.1289 0.6791 0.2416 0.090 Uiso 1 1 calc R
H39B H 0.1595 0.5661 0.2540 0.090 Uiso 1 1 calc R
Cl1 Cl 0.0657(4) 0.5685(8) 0.2679(2) 0.354(5) Uani 1 1 d .
Cl2 Cl 0.1841(3) 0.6708(3) 0.3233(2) 0.203(2) Uani 1 1 d .

loop_
_atom_site_aniso_label
_atom_site_aniso_U_11
_atom_site_aniso_U_22
_atom_site_aniso_U_33
_atom_site_aniso_U_23
_atom_site_aniso_U_13
_atom_site_aniso_U_12
Fe1 0.0219(5) 0.0176(4) 0.0237(5) 0.0014(3) -0.0008(4) 0.0001(3)
Ni1 0.0462(6) 0.0460(5) 0.0485(6) -0.0215(4) 0.0249(5) -0.0251(4)
Br1 0.0577(5) 0.0196(3) 0.0589(5) 0.0017(3) 0.0188(4) 0.0030(3)
Br2 0.0307(4) 0.0743(5) 0.0435(4) 0.0331(4) 0.0056(3) 0.0022(4)
S1 0.0484(12) 0.0399(10) 0.0554(12) -0.0120(9) 0.0119(10) -0.0207(9)
S2 0.0560(13) 0.0457(11) 0.0793(15) -0.0294(10) 0.0387(12) -0.0277(10)
S3 0.0682(14) 0.0436(11) 0.0483(12) -0.0060(9) 0.0130(10) -0.0156(10)
S4 0.0819(16) 0.0413(11) 0.0751(15) -0.0181(10) 0.0417(13) -0.0192(10)
S5 0.107(2) 0.0473(12) 0.0627(14) -0.0072(10) 0.0294(14) 0.0017(13)
S6 0.0366(10) 0.0488(11) 0.0600(12) -0.0090(9) 0.0069(9) -0.0225(9)
S7 0.0449(12) 0.0693(13) 0.0662(13) -0.0425(11) 0.0334(10) -0.0353(10)
S8 0.0347(11) 0.0692(13) 0.0553(12) -0.0127(10) 0.0100(9) -0.0101(10)
S9 0.0309(11) 0.1022(18) 0.0826(16) -0.0488(14) 0.0189(11) -0.0213(11)
S10 0.0375(12) 0.123(2) 0.0699(15) -0.0285(15) 0.0085(11) 0.0081(13)
O1 0.033(2) 0.017(2) 0.034(2) -0.0014(17) 0.003(2) 0.0019(17)
O2 0.029(2) 0.026(2) 0.029(2) 0.0035(17) 0.0035(19) 0.0074(18)
N1 0.027(3) 0.022(3) 0.023(3) 0.000(2) 0.002(2) -0.002(2)
N2 0.029(3) 0.023(3) 0.024(3) -0.002(2) 0.005(2) -0.006(2)
N3 0.022(3) 0.019(2) 0.023(3) -0.002(2) -0.001(2) -0.003(2)
N4 0.023(3) 0.025(3) 0.023(3) -0.002(2) -0.001(2) -0.004(2)
C1 0.033(4) 0.022(3) 0.022(3) 0.004(2) 0.006(3) -0.005(3)
C2 0.023(3) 0.027(3) 0.036(4) 0.000(3) -0.001(3) 0.006(3)
C3 0.038(4) 0.019(3) 0.040(4) -0.004(3) 0.009(3) -0.011(3)
C4 0.043(4) 0.025(3) 0.030(4) 0.001(3) 0.009(3) 0.004(3)
C5 0.047(4) 0.020(3) 0.030(3) 0.001(3) 0.009(3) 0.003(3)
C6 0.031(4) 0.018(3) 0.029(3) 0.001(2) 0.005(3) 0.001(3)
C7 0.022(3) 0.029(3) 0.025(3) 0.005(3) 0.000(3) 0.006(3)
C8 0.024(3) 0.029(3) 0.018(3) 0.003(2) 0.002(3) 0.000(3)
C9 0.034(4) 0.046(4) 0.033(4) 0.006(3) 0.003(3) -0.001(3)
C10 0.023(4) 0.058(5) 0.049(4) 0.004(4) -0.001(3) -0.004(3)
C11 0.026(4) 0.057(5) 0.046(4) -0.004(4) 0.001(3) -0.014(3)
C12 0.030(4) 0.036(4) 0.028(3) -0.001(3) 0.008(3) -0.012(3)
C13 0.027(4) 0.031(3) 0.027(3) 0.005(3) 0.005(3) 0.000(3)
C14 0.042(4) 0.051(4) 0.033(4) -0.009(3) 0.012(3) -0.023(4)
C15 0.045(4) 0.027(3) 0.041(4) -0.006(3) 0.016(3) -0.011(3)
C16 0.039(4) 0.024(3) 0.027(3) -0.002(2) 0.009(3) -0.007(3)
C17 0.025(3) 0.024(3) 0.029(3) -0.006(3) 0.002(3) -0.008(3)
C18 0.031(4) 0.037(4) 0.043(4) 0.003(3) 0.010(3) -0.004(3)
C19 0.030(4) 0.044(4) 0.036(4) 0.009(3) 0.005(3) -0.006(3)
C20 0.026(4) 0.034(4) 0.032(4) 0.013(3) -0.004(3) -0.009(3)
C21 0.021(3) 0.026(3) 0.042(4) 0.009(3) 0.003(3) 0.000(3)
C22 0.026(3) 0.017(3) 0.034(4) -0.001(2) 0.002(3) -0.006(2)
C23 0.025(3) 0.019(3) 0.033(4) 0.001(3) -0.001(3) 0.004(3)
C24 0.019(3) 0.018(3) 0.033(3) -0.003(2) 0.003(3) -0.008(2)
C25 0.023(3) 0.025(3) 0.034(4) -0.001(3) -0.001(3) 0.002(3)
C26 0.026(4) 0.029(3) 0.051(4) -0.009(3) 0.016(3) -0.004(3)
C27 0.030(4) 0.033(3) 0.044(4) -0.004(3) 0.014(3) -0.006(3)
C28 0.024(3) 0.022(3) 0.037(4) -0.002(3) 0.005(3) -0.006(3)
C29 0.021(3) 0.019(3) 0.033(3) -0.004(2) 0.003(3) -0.003(2)
C30 0.038(4) 0.031(3) 0.029(3) -0.003(3) 0.011(3) -0.007(3)
C31 0.027(3) 0.023(3) 0.033(4) 0.002(3) 0.004(3) -0.005(3)
C32 0.021(3) 0.024(3) 0.028(3) 0.006(3) -0.001(3) 0.003(2)
C33 0.056(5) 0.042(4) 0.037(4) -0.010(3) 0.022(4) -0.020(4)
C34 0.066(5) 0.041(4) 0.047(4) -0.018(3) 0.036(4) -0.017(4)
C35 0.080(6) 0.049(4) 0.034(4) -0.014(3) 0.026(4) -0.016(4)
C36 0.035(4) 0.060(5) 0.048(4) -0.016(4) 0.020(3) -0.015(4)
C37 0.031(4) 0.080(5) 0.043(4) -0.026(4) 0.021(3) -0.016(4)
C38 0.025(4) 0.127(8) 0.045(5) -0.035(5) 0.016(3) -0.009(4)
C39 0.088(7) 0.084(7) 0.044(5) -0.024(5) 0.011(5) -0.019(5)
Cl1 0.383(10) 0.470(14) 0.208(7) 0.090(7) 0.097(7) 0.020(9)
Cl2 0.272(6) 0.098(3) 0.317(6) 0.066(3) 0.201(5) 0.043(3)

loop_
_atom_type_symbol
_atom_type_description
_atom_type_scat_dispersion_real
_atom_type_scat_dispersion_imag
_atom_type_scat_source
C C 0.0033 0.0016 'International Tables Vol C Tables 4.2.6.8 and 6.1.1.4'
H H 0.0000 0.0000 'International Tables Vol C Tables 4.2.6.8 and 6.1.1.4'
N N 0.0061 0.0033 'International Tables Vol C Tables 4.2.6.8 and 6.1.1.4'
O O 0.0106 0.0060 'International Tables Vol C Tables 4.2.6.8 and 6.1.1.4'
S S 0.1246 0.1234 'International Tables Vol C Tables 4.2.6.8 and 6.1.1.4'
Fe Fe 0.3463 0.8444 'International Tables Vol C Tables 4.2.6.8 and 6.1.1.4'
Ni Ni 0.3393 1.1124 'International Tables Vol C Tables 4.2.6.8 and 6.1.1.4'
Br Br -0.2901 2.4595 'International Tables Vol C Tables 4.2.6.8 and 6.1.1.4'
Cl Cl 0.1484 0.1585 'International Tables Vol C Tables 4.2.6.8 and 6.1.1.4'

loop_
_geom_angle_atom_site_label_1
_geom_angle_atom_site_label_2
_geom_angle_atom_site_label_3
_geom_angle
O1 Fe1 O2 93.94(17)
O1 Fe1 N1 94.49(18)
O2 Fe1 N1 88.85(17)
O1 Fe1 N3 88.13(17)
O2 Fe1 N3 94.20(17)
N1 Fe1 N3 175.84(19)
O1 Fe1 N4 88.86(17)
O2 Fe1 N4 176.09(18)
N1 Fe1 N4 93.67(19)
N3 Fe1 N4 83.14(19)
O1 Fe1 N2 176.06(18)
O2 Fe1 N2 88.98(17)
N1 Fe1 N2 82.91(19)
N3 Fe1 N2 94.30(19)
N4 Fe1 N2 88.35(18)
S2 Ni1 S6 177.38(8)
S2 Ni1 S7 87.31(8)
S6 Ni1 S7 93.12(8)
S2 Ni1 S1 93.50(8)
S6 Ni1 S1 86.20(7)
S7 Ni1 S1 176.97(8)
C33 S1 Ni1 102.1(2)
C34 S2 Ni1 102.5(2)
C35 S3 C33 97.9(4)
C34 S4 C35 97.7(4)
C36 S6 Ni1 102.9(2)
C37 S7 Ni1 102.5(2)
C36 S8 C38 96.8(4)
C38 S9 C37 98.2(4)
C1 O1 Fe1 127.0(4)
C17 O2 Fe1 126.7(4)
C7 N1 C8 120.4(5)
C7 N1 Fe1 125.4(4)
C8 N1 Fe1 114.2(3)
C16 N2 C13 118.7(5)
C16 N2 Fe1 128.6(4)
C13 N2 Fe1 112.7(4)
C23 N3 C24 122.5(5)
C23 N3 Fe1 124.5(4)
C24 N3 Fe1 113.0(3)
C32 N4 C29 119.8(5)
C32 N4 Fe1 127.8(4)
C29 N4 Fe1 112.4(4)
O1 C1 C2 118.8(5)
O1 C1 C6 124.4(5)
C2 C1 C6 116.9(5)
C3 C2 C1 123.1(6)
C2 C3 C4 119.3(6)
C5 C4 C3 121.0(6)
C5 C4 Br1 119.8(5)
C3 C4 Br1 119.1(5)
C4 C5 C6 119.8(6)
C1 C6 C5 119.9(5)
C1 C6 C7 123.7(5)
C5 C6 C7 116.4(5)
N1 C7 C6 124.8(5)
C9 C8 C13 118.9(6)
C9 C8 N1 127.7(5)
C13 C8 N1 113.5(5)
C8 C9 C10 119.2(6)
C11 C10 C9 122.4(7)
C10 C11 C12 119.9(6)
C13 C12 C11 118.2(6)
C13 C12 C14 116.8(6)
C11 C12 C14 125.0(6)
N2 C13 C12 122.0(5)
N2 C13 C8 116.7(5)
C12 C13 C8 121.3(6)
C15 C14 C12 120.4(6)
C14 C15 C16 119.2(6)
N2 C16 C15 122.8(6)
O2 C17 C18 118.2(5)
O2 C17 C22 124.9(5)
C18 C17 C22 116.9(5)
C19 C18 C17 122.0(6)
C18 C19 C20 119.8(6)
C21 C20 C19 120.7(6)
C21 C20 Br2 119.5(5)
C19 C20 Br2 119.8(5)
C20 C21 C22 120.3(6)
C21 C22 C17 120.2(6)
C21 C22 C23 116.8(5)
C17 C22 C23 123.0(5)
N3 C23 C22 126.4(5)
C25 C24 C29 118.6(5)
C25 C24 N3 126.6(5)
C29 C24 N3 114.8(5)
C24 C25 C26 119.0(5)
C27 C26 C25 122.0(6)
C26 C27 C28 119.9(6)
C27 C28 C29 118.8(6)
C27 C28 C30 124.4(6)
C29 C28 C30 116.8(5)
N4 C29 C24 116.6(5)
N4 C29 C28 121.7(5)
C24 C29 C28 121.7(5)
C31 C30 C28 120.0(6)
C30 C31 C32 120.3(5)
N4 C32 C31 121.4(5)
C34 C33 S1 121.5(6)
C34 C33 S3 115.8(6)
S1 C33 S3 122.6(4)
C33 C34 S2 120.4(6)
C33 C34 S4 115.8(6)
S2 C34 S4 123.8(4)
S5 C35 S3 124.0(5)
S5 C35 S4 123.3(4)
S3 C35 S4 112.6(5)
C37 C36 S8 117.9(6)
C37 C36 S6 119.4(6)
S8 C36 S6 122.7(4)
C36 C37 S7 122.0(6)
C36 C37 S9 114.7(6)
S7 C37 S9 123.3(4)
S10 C38 S9 124.5(4)
S10 C38 S8 123.2(6)
S9 C38 S8 112.3(5)
Cl1 C39 Cl2 108.7(5)

loop_
_geom_bond_atom_site_label_1
_geom_bond_atom_site_label_2
_geom_bond_distance
Fe1 O1 1.881(4)
Fe1 O2 1.882(4)
Fe1 N1 1.947(5)
Fe1 N3 1.964(4)
Fe1 N4 1.984(5)
Fe1 N2 1.987(4)
Ni1 S2 2.152(2)
Ni1 S6 2.152(2)
Ni1 S7 2.153(2)
Ni1 S1 2.156(2)
Br1 C4 1.906(6)
Br2 C20 1.909(6)
S1 C33 1.712(7)
S2 C34 1.717(8)
S3 C35 1.732(7)
S3 C33 1.739(8)
S4 C34 1.739(7)
S4 C35 1.741(8)
S5 C35 1.633(8)
S6 C36 1.744(7)
S7 C37 1.720(8)
S8 C36 1.709(8)
S8 C38 1.751(7)
S9 C38 1.717(10)
S9 C37 1.734(8)
S10 C38 1.641(9)
O1 C1 1.318(6)
O2 C17 1.329(7)
N1 C7 1.296(7)
N1 C8 1.421(7)
N2 C16 1.318(7)
N2 C13 1.383(7)
N3 C23 1.293(7)
N3 C24 1.416(7)
N4 C32 1.318(7)
N4 C29 1.390(7)
C1 C2 1.400(8)
C1 C6 1.421(8)
C2 C3 1.358(8)
C3 C4 1.397(8)
C4 C5 1.358(8)
C5 C6 1.423(7)
C6 C7 1.435(8)
C8 C9 1.364(8)
C8 C13 1.418(8)
C9 C10 1.419(9)
C10 C11 1.340(10)
C11 C12 1.408(9)
C12 C13 1.401(8)
C12 C14 1.426(9)
C14 C15 1.355(9)
C15 C16 1.403(8)
C17 C18 1.411(8)
C17 C22 1.415(8)
C18 C19 1.362(8)
C19 C20 1.374(9)
C20 C21 1.371(8)
C21 C22 1.388(8)
C22 C23 1.418(8)
C24 C25 1.389(8)
C24 C29 1.402(8)
C25 C26 1.416(8)
C26 C27 1.362(8)
C27 C28 1.392(8)
C28 C29 1.406(8)
C28 C30 1.424(8)
C30 C31 1.363(8)
C31 C32 1.406(8)
C33 C34 1.375(9)
C36 C37 1.357(9)
C39 Cl1 1.842(11)
C39 Cl2 1.895(9)
